data_2231418
loop_
_publ_author_name
'Siddegowda, M. S.'
'Jasinski, Jerry P.'
'Golen, James A.'
'Yathirajan, H. S.'
'Swamy, M. T.'

_publ_section_title
;
 Opipramolium fumarate
;
_journal_coeditor_code BT5601
_journal_issue 9
_journal_name_full 'Acta Crystallographica Section E'
_journal_page_first o2296
_journal_paper_doi 10.1107/S160053681103159X
_journal_volume 67
_journal_year 2011
_chemical_formula_iupac 'C23 H30 N3 O +, C4 H3 O4 -'
_chemical_formula_moiety 'C23 H30 N3 O +, C4 H3 O4 -'
_chemical_formula_sum 'C27 H33 N3 O5'
_chemical_formula_weight 479.56
_chemical_name_common
;
Opipramolium fumarate
;
_chemical_name_systematic
;
4-[3-(5<i>H</i>-Dibenz[<i>b</i>,<i>f</i>]azepin-5-yl)propyl]-
1-(2-hydroxyethyl)piperazin-1-ium (2<i>Z</i>)-3-carboxyprop-2-enoate
;
_space_group_IT_number 4
_symmetry_cell_setting monoclinic
_symmetry_space_group_name_Hall 'P 2yb'
_symmetry_space_group_name_H-M 'P 1 21 1'
_atom_sites_solution_hydrogens geom
_atom_sites_solution_primary direct
_atom_sites_solution_secondary difmap
_cell_angle_alpha 90.00
_cell_angle_beta 98.685(3)
_cell_angle_gamma 90.00
_cell_formula_units_Z 2
_cell_length_a 8.9116(3)
_cell_length_b 6.7167(3)
_cell_length_c 20.6377(8)
_cell_measurement_temperature 173(2)
_cell_volume 1221.14(8)
_computing_cell_refinement '<i>CrysAlis PRO</i> (Oxford Diffraction, 2010)'
_computing_data_collection '<i>CrysAlis PRO</i> (Oxford Diffraction, 2010)'
_computing_data_reduction '<i>CrysAlis RED</i> (Oxford Diffraction, 2010)'
_computing_molecular_graphics '<i>SHELXTL</i> (Sheldrick, 2008)'
_computing_publication_material '<i>SHELXTL</i> (Sheldrick, 2008)'
_computing_structure_refinement '<i>SHELXL97</i> (Sheldrick, 2008)'
_computing_structure_solution '<i>SHELXS97</i> (Sheldrick, 2008)'
_diffrn_ambient_temperature 173(2)
_diffrn_detector_area_resol_mean 16.1500
_diffrn_measured_fraction_theta_full 0.997
_diffrn_measured_fraction_theta_max 0.998
_diffrn_measurement_device_type 'Oxford Diffraction Xcalibur Eos Gemini'
_diffrn_measurement_method \w
_diffrn_radiation_monochromator graphite
_diffrn_radiation_source 'Enhance (Mo) X-ray Source'
_diffrn_radiation_type MoK\a
_diffrn_radiation_wavelength 0.71073
_diffrn_reflns_av_R_equivalents 0.0292
_diffrn_reflns_av_sigmaI/netI 0.0337
_diffrn_reflns_limit_h_max 12
_diffrn_reflns_limit_h_min -5
_diffrn_reflns_limit_k_max 9
_diffrn_reflns_limit_k_min -8
_diffrn_reflns_limit_l_max 26
_diffrn_reflns_limit_l_min -27
_diffrn_reflns_number 8285
_diffrn_reflns_theta_full 25.00
_diffrn_reflns_theta_max 28.70
_diffrn_reflns_theta_min 3.28
_exptl_absorpt_coefficient_mu 0.090
_exptl_absorpt_correction_T_max 0.9892
_exptl_absorpt_correction_T_min 0.9777
_exptl_absorpt_correction_type multi-scan
_exptl_absorpt_process_details
;
(CrysAlis RED; Oxford Diffraction, 2010)
;
_exptl_crystal_colour colorless
_exptl_crystal_density_diffrn 1.304
_exptl_crystal_density_method 'not measured'
_exptl_crystal_description block
_exptl_crystal_F_000 512
_exptl_crystal_size_max 0.25
_exptl_crystal_size_mid 0.22
_exptl_crystal_size_min 0.12
_refine_diff_density_max 0.255
_refine_diff_density_min -0.185
_refine_ls_extinction_method none
_refine_ls_goodness_of_fit_ref 1.031
_refine_ls_hydrogen_treatment mixed
_refine_ls_matrix_type full
_refine_ls_number_parameters 325
_refine_ls_number_reflns 3393
_refine_ls_number_restraints 4
_refine_ls_restrained_S_all 1.030
_refine_ls_R_factor_all 0.0422
_refine_ls_R_factor_gt 0.0378
_refine_ls_shift/su_max 0.010
_refine_ls_shift/su_mean 0.000
_refine_ls_structure_factor_coef Fsqd
_refine_ls_weighting_details 'calc w=1/[\s^2^(Fo^2^)+(0.0537P)^2^+0.1565P] where P=(Fo^2^+2Fc^2^)/3'
_refine_ls_weighting_scheme calc
_refine_ls_wR_factor_gt 0.0939
_refine_ls_wR_factor_ref 0.0965
_reflns_number_gt 3116
_reflns_number_total 3393
_reflns_threshold_expression >2\s(I)
_cod_data_source_file bt5601.cif
_cod_data_source_block I
_cod_original_sg_symbol_H-M 'P 21'
_cod_database_code 2231418
_cod_database_fobs_code 2231418

loop_
_symmetry_equiv_pos_as_xyz
'x, y, z'
'-x, y+1/2, -z'

loop_
_atom_site_type_symbol
_atom_site_label
_atom_site_fract_x
_atom_site_fract_y
_atom_site_fract_z
_atom_site_U_iso_or_equiv
_atom_site_adp_type
_atom_site_calc_flag
_atom_site_refinement_flags
_atom_site_occupancy
_atom_site_symmetry_multiplicity
O O1 0.84102(17) 0.6719(3) -0.03728(7) 0.0331(4) Uani d D 1 1
H H1O 0.753(2) 0.717(5) -0.0516(12) 0.040 Uiso d D 1 1
O O2 0.07743(14) 0.8233(2) 0.15863(7) 0.0229(3) Uani d D 1 1
H H2O 0.011(2) 0.898(4) 0.1734(11) 0.027 Uiso d D 1 1
O O3 0.23640(16) 1.0656(2) 0.19905(8) 0.0322(4) Uani d . 1 1
O O4 0.42998(17) 0.3435(3) 0.07200(9) 0.0411(4) Uani d . 1 1
O O5 0.58743(14) 0.5423(2) 0.13510(7) 0.0254(3) Uani d . 1 1
N N1 0.73872(17) -0.2719(3) 0.37655(7) 0.0204(3) Uani d . 1 1
N N2 0.86582(16) 0.0375(2) 0.20359(7) 0.0156(3) Uani d . 1 1
N N3 0.78846(17) 0.3093(2) 0.09390(7) 0.0161(3) Uani d D 1 1
H H3N 0.719(2) 0.388(3) 0.1083(10) 0.019 Uiso d D 1 1
C C1 0.7716(2) -0.2668(3) 0.44636(9) 0.0218(4) Uani d . 1 1
C C2 0.8727(2) -0.3992(4) 0.48113(10) 0.0290(5) Uani d . 1 1
H H2A 0.9160 -0.5027 0.4586 0.035 Uiso calc R 1 1
C C3 0.9113(3) -0.3816(4) 0.54882(11) 0.0352(5) Uani d . 1 1
H H3A 0.9824 -0.4711 0.5722 0.042 Uiso calc R 1 1
C C4 0.8465(2) -0.2347(4) 0.58196(10) 0.0346(5) Uani d . 1 1
H H4A 0.8719 -0.2239 0.6282 0.042 Uiso calc R 1 1
C C5 0.7452(3) -0.1040(4) 0.54813(10) 0.0332(5) Uani d . 1 1
H H5A 0.7014 -0.0029 0.5715 0.040 Uiso calc R 1 1
C C6 0.7047(2) -0.1158(3) 0.48002(10) 0.0255(4) Uani d . 1 1
C C7 0.5967(3) 0.0269(4) 0.44633(11) 0.0361(5) Uani d . 1 1
H H7A 0.5990 0.1571 0.4645 0.043 Uiso calc R 1 1
C C8 0.4953(3) -0.0045(4) 0.39307(12) 0.0370(6) Uani d . 1 1
H H8A 0.4339 0.1056 0.3769 0.044 Uiso calc R 1 1
C C9 0.4691(2) -0.1915(4) 0.35700(10) 0.0294(5) Uani d . 1 1
C C10 0.3209(2) -0.2408(5) 0.32774(11) 0.0412(7) Uani d . 1 1
H H10A 0.2406 -0.1498 0.3306 0.049 Uiso calc R 1 1
C C11 0.2899(3) -0.4178(5) 0.29508(12) 0.0454(7) Uani d . 1 1
H H11A 0.1891 -0.4472 0.2753 0.054 Uiso calc R 1 1
C C12 0.4042(3) -0.5525(5) 0.29095(11) 0.0424(6) Uani d . 1 1
H H12A 0.3822 -0.6756 0.2689 0.051 Uiso calc R 1 1
C C13 0.5525(3) -0.5081(4) 0.31923(10) 0.0314(5) Uani d . 1 1
H H13A 0.6313 -0.6016 0.3166 0.038 Uiso calc R 1 1
C C14 0.5858(2) -0.3275(3) 0.35137(9) 0.0234(4) Uani d . 1 1
C C15 0.8584(2) -0.3463(3) 0.34161(9) 0.0216(4) Uani d . 1 1
H H15A 0.8551 -0.4936 0.3405 0.026 Uiso calc R 1 1
H H15B 0.9586 -0.3055 0.3654 0.026 Uiso calc R 1 1
C C16 0.8401(2) -0.2664(3) 0.27157(9) 0.0211(4) Uani d . 1 1
H H16A 0.9197 -0.3248 0.2488 0.025 Uiso calc R 1 1
H H16B 0.7402 -0.3082 0.2478 0.025 Uiso calc R 1 1
C C17 0.8514(2) -0.0399(3) 0.26976(9) 0.0217(4) Uani d . 1 1
H H17A 0.7597 0.0183 0.2841 0.026 Uiso calc R 1 1
H H17B 0.9405 0.0033 0.3011 0.026 Uiso calc R 1 1
C C18 0.9069(2) 0.2494(3) 0.20824(8) 0.0176(3) Uani d . 1 1
H H18A 1.0014 0.2662 0.2398 0.021 Uiso calc R 1 1
H H18B 0.8254 0.3252 0.2248 0.021 Uiso calc R 1 1
C C19 0.93024(18) 0.3315(3) 0.14215(8) 0.0165(3) Uani d . 1 1
H H19A 0.9583 0.4740 0.1466 0.020 Uiso calc R 1 1
H H19B 1.0143 0.2593 0.1262 0.020 Uiso calc R 1 1
C C20 0.7427(2) 0.0956(3) 0.09013(9) 0.0204(4) Uani d . 1 1
H H20A 0.8210 0.0165 0.0724 0.025 Uiso calc R 1 1
H H20B 0.6459 0.0810 0.0599 0.025 Uiso calc R 1 1
C C21 0.72335(19) 0.0166(3) 0.15757(9) 0.0190(4) Uani d . 1 1
H H21A 0.6415 0.0913 0.1744 0.023 Uiso calc R 1 1
H H21B 0.6936 -0.1254 0.1540 0.023 Uiso calc R 1 1
C C22 0.8046(2) 0.3855(3) 0.02724(9) 0.0215(4) Uani d . 1 1
H H22A 0.7107 0.3553 -0.0034 0.026 Uiso calc R 1 1
H H22B 0.8897 0.3155 0.0113 0.026 Uiso calc R 1 1
C C23 0.8335(3) 0.6079(4) 0.02694(10) 0.0303(5) Uani d . 1 1
H H23A 0.7507 0.6790 0.0443 0.036 Uiso calc R 1 1
H H23B 0.9302 0.6388 0.0555 0.036 Uiso calc R 1 1
C C24 0.2136(2) 0.9043(3) 0.17266(9) 0.0206(4) Uani d . 1 1
C C25 0.3389(2) 0.7804(3) 0.15514(10) 0.0253(4) Uani d . 1 1
H H25A 0.4392 0.8292 0.1675 0.030 Uiso calc R 1 1
C C26 0.3240(2) 0.6105(3) 0.12434(9) 0.0221(4) Uani d . 1 1
H H26A 0.2244 0.5607 0.1108 0.027 Uiso calc R 1 1
C C27 0.4562(2) 0.4892(3) 0.10914(9) 0.0222(4) Uani d . 1 1

loop_
_atom_site_aniso_label
_atom_site_aniso_U_11
_atom_site_aniso_U_22
_atom_site_aniso_U_33
_atom_site_aniso_U_12
_atom_site_aniso_U_13
_atom_site_aniso_U_23
O1 0.0248(7) 0.0447(10) 0.0304(8) 0.0030(7) 0.0062(6) 0.0185(7)
O2 0.0169(6) 0.0203(7) 0.0326(7) 0.0022(6) 0.0074(5) -0.0049(6)
O3 0.0236(7) 0.0249(9) 0.0471(9) 0.0008(6) 0.0016(6) -0.0126(7)
O4 0.0235(7) 0.0433(11) 0.0557(10) 0.0013(7) 0.0033(7) -0.0287(9)
O5 0.0152(6) 0.0247(8) 0.0363(7) 0.0016(6) 0.0042(5) -0.0090(7)
N1 0.0218(7) 0.0212(8) 0.0198(7) 0.0012(7) 0.0082(6) -0.0006(7)
N2 0.0163(6) 0.0136(7) 0.0175(7) 0.0013(6) 0.0043(5) 0.0000(6)
N3 0.0172(6) 0.0139(7) 0.0173(7) 0.0022(6) 0.0028(5) -0.0014(6)
C1 0.0241(8) 0.0221(10) 0.0206(8) -0.0026(8) 0.0079(7) 0.0007(8)
C2 0.0331(10) 0.0281(11) 0.0271(9) 0.0060(10) 0.0090(8) 0.0022(9)
C3 0.0357(11) 0.0435(15) 0.0262(10) 0.0039(11) 0.0038(9) 0.0091(10)
C4 0.0356(11) 0.0482(16) 0.0206(9) -0.0090(11) 0.0060(8) -0.0023(10)
C5 0.0380(11) 0.0342(13) 0.0306(10) -0.0051(10) 0.0158(9) -0.0092(10)
C6 0.0298(9) 0.0217(10) 0.0269(9) 0.0001(8) 0.0101(7) -0.0026(8)
C7 0.0455(13) 0.0267(12) 0.0393(12) 0.0123(11) 0.0165(10) -0.0011(10)
C8 0.0395(12) 0.0334(14) 0.0406(12) 0.0163(11) 0.0138(10) 0.0101(11)
C9 0.0280(9) 0.0367(13) 0.0247(9) 0.0050(9) 0.0074(7) 0.0121(9)
C10 0.0260(10) 0.0648(19) 0.0329(11) 0.0034(12) 0.0044(9) 0.0224(13)
C11 0.0315(11) 0.071(2) 0.0311(11) -0.0149(13) -0.0037(9) 0.0218(13)
C12 0.0520(14) 0.0496(16) 0.0240(10) -0.0233(13) 0.0004(9) 0.0082(11)
C13 0.0379(11) 0.0331(13) 0.0235(9) -0.0075(10) 0.0057(8) 0.0036(9)
C14 0.0247(9) 0.0285(11) 0.0177(8) -0.0023(8) 0.0054(7) 0.0067(8)
C15 0.0249(9) 0.0187(9) 0.0226(9) 0.0044(8) 0.0082(7) -0.0004(8)
C16 0.0275(9) 0.0163(9) 0.0214(8) 0.0010(8) 0.0096(7) -0.0018(8)
C17 0.0301(9) 0.0190(9) 0.0176(8) 0.0003(8) 0.0086(7) -0.0002(7)
C18 0.0223(8) 0.0127(9) 0.0180(8) -0.0017(7) 0.0032(6) -0.0019(7)
C19 0.0145(7) 0.0156(9) 0.0193(8) -0.0013(7) 0.0019(6) -0.0004(7)
C20 0.0234(8) 0.0139(9) 0.0228(9) -0.0006(7) -0.0006(7) -0.0024(8)
C21 0.0159(7) 0.0158(9) 0.0254(9) -0.0017(7) 0.0039(6) 0.0000(7)
C22 0.0260(9) 0.0226(10) 0.0162(8) 0.0033(8) 0.0043(7) 0.0005(7)
C23 0.0420(12) 0.0236(11) 0.0250(10) -0.0059(10) 0.0040(8) 0.0058(9)
C24 0.0177(8) 0.0202(10) 0.0239(9) 0.0009(7) 0.0029(7) -0.0018(8)
C25 0.0158(8) 0.0266(11) 0.0341(10) 0.0008(8) 0.0063(7) -0.0017(9)
C26 0.0154(8) 0.0257(10) 0.0254(9) 0.0035(7) 0.0031(7) -0.0008(8)
C27 0.0190(8) 0.0263(11) 0.0221(9) 0.0028(8) 0.0056(7) -0.0014(8)

loop_
_atom_type_symbol
_atom_type_description
_atom_type_scat_dispersion_real
_atom_type_scat_dispersion_imag
_atom_type_scat_source
C C 0.0033 0.0000 'International Tables Vol C Tables 4.2.6.8 and 6.1.1.4'
H H 0.0000 0.0000 'International Tables Vol C Tables 4.2.6.8 and 6.1.1.4'
N N 0.0061 0.0000 'International Tables Vol C Tables 4.2.6.8 and 6.1.1.4'
O O 0.0106 0.0000 'International Tables Vol C Tables 4.2.6.8 and 6.1.1.4'

loop_
_geom_angle_atom_site_label_1
_geom_angle_atom_site_label_2
_geom_angle_atom_site_label_3
_geom_angle
C23 O1 H1O 105.4(19)
C24 O2 H2O 109.7(17)
C1 N1 C14 114.32(14)
C1 N1 C15 116.87(15)
C14 N1 C15 117.15(16)
C18 N2 C21 108.45(14)
C18 N2 C17 109.56(14)
C21 N2 C17 111.93(14)
C20 N3 C19 109.17(14)
C20 N3 C22 110.20(15)
C19 N3 C22 112.96(14)
C20 N3 H3N 112.8(15)
C19 N3 H3N 106.1(14)
C22 N3 H3N 105.6(14)
C2 C1 C6 119.75(18)
C2 C1 N1 121.72(18)
C6 C1 N1 118.46(18)
C1 C2 C3 120.5(2)
C1 C2 H2A 119.8
C3 C2 H2A 119.8
C4 C3 C2 120.1(2)
C4 C3 H3A 120.0
C2 C3 H3A 120.0
C5 C4 C3 119.94(19)
C5 C4 H4A 120.0
C3 C4 H4A 120.0
C4 C5 C6 121.6(2)
C4 C5 H5A 119.2
C6 C5 H5A 119.2
C5 C6 C1 118.1(2)
C5 C6 C7 119.5(2)
C1 C6 C7 122.37(18)
C8 C7 C6 127.4(2)
C8 C7 H7A 116.3
C6 C7 H7A 116.3
C7 C8 C9 126.4(2)
C7 C8 H8A 116.8
C9 C8 H8A 116.8
C14 C9 C10 118.1(2)
C14 C9 C8 122.6(2)
C10 C9 C8 119.3(2)
C11 C10 C9 121.4(3)
C11 C10 H10A 119.3
C9 C10 H10A 119.3
C10 C11 C12 120.3(2)
C10 C11 H11A 119.9
C12 C11 H11A 119.9
C11 C12 C13 119.9(3)
C11 C12 H12A 120.1
C13 C12 H12A 120.1
C14 C13 C12 120.4(2)
C14 C13 H13A 119.8
C12 C13 H13A 119.8
C13 C14 C9 119.92(19)
C13 C14 N1 121.6(2)
C9 C14 N1 118.5(2)
N1 C15 C16 111.39(16)
N1 C15 H15A 109.4
C16 C15 H15A 109.4
N1 C15 H15B 109.4
C16 C15 H15B 109.4
H15A C15 H15B 108.0
C17 C16 C15 112.06(17)
C17 C16 H16A 109.2
C15 C16 H16A 109.2
C17 C16 H16B 109.2
C15 C16 H16B 109.2
H16A C16 H16B 107.9
N2 C17 C16 112.78(16)
N2 C17 H17A 109.0
C16 C17 H17A 109.0
N2 C17 H17B 109.0
C16 C17 H17B 109.0
H17A C17 H17B 107.8
N2 C18 C19 111.15(15)
N2 C18 H18A 109.4
C19 C18 H18A 109.4
N2 C18 H18B 109.4
C19 C18 H18B 109.4
H18A C18 H18B 108.0
N3 C19 C18 110.28(14)
N3 C19 H19A 109.6
C18 C19 H19A 109.6
N3 C19 H19B 109.6
C18 C19 H19B 109.6
H19A C19 H19B 108.1
N3 C20 C21 110.82(15)
N3 C20 H20A 109.5
C21 C20 H20A 109.5
N3 C20 H20B 109.5
C21 C20 H20B 109.5
H20A C20 H20B 108.1
N2 C21 C20 110.51(14)
N2 C21 H21A 109.5
C20 C21 H21A 109.5
N2 C21 H21B 109.5
C20 C21 H21B 109.5
H21A C21 H21B 108.1
N3 C22 C23 112.42(17)
N3 C22 H22A 109.1
C23 C22 H22A 109.1
N3 C22 H22B 109.1
C23 C22 H22B 109.1
H22A C22 H22B 107.9
O1 C23 C22 109.73(19)
O1 C23 H23A 109.7
C22 C23 H23A 109.7
O1 C23 H23B 109.7
C22 C23 H23B 109.7
H23A C23 H23B 108.2
O3 C24 O2 123.43(17)
O3 C24 C25 121.94(17)
O2 C24 C25 114.62(17)
C26 C25 C24 125.90(18)
C26 C25 H25A 117.0
C24 C25 H25A 117.0
C25 C26 C27 123.45(17)
C25 C26 H26A 118.3
C27 C26 H26A 118.3
O4 C27 O5 124.04(18)
O4 C27 C26 118.37(17)
O5 C27 C26 117.59(18)

loop_
_geom_bond_atom_site_label_1
_geom_bond_atom_site_label_2
_geom_bond_distance
O1 C23 1.404(2)
O1 H1O 0.848(17)
O2 C24 1.322(2)
O2 H2O 0.866(16)
O3 C24 1.216(3)
O4 C27 1.243(3)
O5 C27 1.262(2)
N1 C1 1.427(2)
N1 C14 1.432(2)
N1 C15 1.463(2)
N2 C18 1.469(2)
N2 C21 1.473(2)
N2 C17 1.485(2)
N3 C20 1.491(3)
N3 C19 1.493(2)
N3 C22 1.495(2)
N3 H3N 0.900(16)
C1 C2 1.386(3)
C1 C6 1.411(3)
C2 C3 1.392(3)
C2 H2A 0.9500
C3 C4 1.376(4)
C3 H3A 0.9500
C4 C5 1.373(4)
C4 H4A 0.9500
C5 C6 1.400(3)
C5 H5A 0.9500
C6 C7 1.459(3)
C7 C8 1.330(4)
C7 H7A 0.9500
C8 C9 1.461(4)
C8 H8A 0.9500
C9 C14 1.403(3)
C9 C10 1.406(3)
C10 C11 1.374(5)
C10 H10A 0.9500
C11 C12 1.374(4)
C11 H11A 0.9500
C12 C13 1.394(3)
C12 H12A 0.9500
C13 C14 1.393(3)
C13 H13A 0.9500
C15 C16 1.527(3)
C15 H15A 0.9900
C15 H15B 0.9900
C16 C17 1.525(3)
C16 H16A 0.9900
C16 H16B 0.9900
C17 H17A 0.9900
C17 H17B 0.9900
C18 C19 1.514(2)
C18 H18A 0.9900
C18 H18B 0.9900
C19 H19A 0.9900
C19 H19B 0.9900
C20 C21 1.523(3)
C20 H20A 0.9900
C20 H20B 0.9900
C21 H21A 0.9900
C21 H21B 0.9900
C22 C23 1.516(3)
C22 H22A 0.9900
C22 H22B 0.9900
C23 H23A 0.9900
C23 H23B 0.9900
C24 C25 1.480(3)
C25 C26 1.304(3)
C25 H25A 0.9500
C26 C27 1.504(3)
C26 H26A 0.9500

loop_
_geom_hbond_atom_site_label_D
_geom_hbond_atom_site_label_H
_geom_hbond_atom_site_label_A
_geom_hbond_site_symmetry_A
_geom_hbond_distance_DH
_geom_hbond_distance_HA
_geom_hbond_distance_DA
_geom_hbond_angle_DHA
O1 H1O O4 2_655 0.848(17) 1.834(18) 2.674(2) 171(3)
O2 H2O N2 1_465 0.866(16) 1.785(17) 2.649(2) 176(3)
N3 H3N O5 . 0.900(16) 1.716(16) 2.616(2) 179(2)
N3 H3N O4 . 0.900(16) 2.59(2) 3.167(2) 122.8(17)
C12 H12A O3 1_535 0.95 2.49 3.399(3) 159.3
C19 H19A O2 1_655 0.99 2.57 3.551(2) 170.3
C19 H19B O1 2_745 0.99 2.47 3.365(2) 150.6
C21 H21B O5 1_545 0.99 2.43 3.415(2) 171.6
C22 H22B O1 2_745 0.99 2.57 3.447(2) 148.1
C2 H2A Cg2 2_746 0.95 2.95 3.684(2) 135
C5 H5A Cg3 2_656 0.95 2.79 3.655(2) 152

loop_
_geom_torsion_atom_site_label_1
_geom_torsion_atom_site_label_2
_geom_torsion_atom_site_label_3
_geom_torsion_atom_site_label_4
_geom_torsion
C14 N1 C1 C2 113.7(2)
C15 N1 C1 C2 -28.5(3)
C14 N1 C1 C6 -69.6(2)
C15 N1 C1 C6 148.23(18)
C6 C1 C2 C3 -1.5(3)
N1 C1 C2 C3 175.2(2)
C1 C2 C3 C4 1.4(3)
C2 C3 C4 C5 -0.8(4)
C3 C4 C5 C6 0.2(3)
C4 C5 C6 C1 -0.2(3)
C4 C5 C6 C7 -179.9(2)
C2 C1 C6 C5 0.8(3)
N1 C1 C6 C5 -175.95(18)
C2 C1 C6 C7 -179.5(2)
N1 C1 C6 C7 3.7(3)
C5 C6 C7 C8 -147.0(2)
C1 C6 C7 C8 33.4(4)
C6 C7 C8 C9 0.8(4)
C7 C8 C9 C14 -33.1(3)
C7 C8 C9 C10 145.5(2)
C14 C9 C10 C11 0.7(3)
C8 C9 C10 C11 -177.9(2)
C9 C10 C11 C12 0.7(3)
C10 C11 C12 C13 -0.9(3)
C11 C12 C13 C14 -0.4(3)
C12 C13 C14 C9 1.8(3)
C12 C13 C14 N1 -175.25(18)
C10 C9 C14 C13 -1.9(3)
C8 C9 C14 C13 176.66(19)
C10 C9 C14 N1 175.19(18)
C8 C9 C14 N1 -6.2(3)
C1 N1 C14 C13 -111.4(2)
C15 N1 C14 C13 30.7(3)
C1 N1 C14 C9 71.6(2)
C15 N1 C14 C9 -146.34(18)
C1 N1 C15 C16 -156.00(18)
C14 N1 C15 C16 62.9(2)
N1 C15 C16 C17 61.6(2)
C18 N2 C17 C16 -168.59(16)
C21 N2 C17 C16 71.1(2)
C15 C16 C17 N2 168.13(14)
C21 N2 C18 C19 -60.33(17)
C17 N2 C18 C19 177.23(14)
C20 N3 C19 C18 -56.34(18)
C22 N3 C19 C18 -179.32(16)
N2 C18 C19 N3 59.58(19)
C19 N3 C20 C21 56.30(18)
C22 N3 C20 C21 -179.09(14)
C18 N2 C21 C20 59.56(18)
C17 N2 C21 C20 -179.45(16)
N3 C20 C21 N2 -58.89(19)
C20 N3 C22 C23 173.51(16)
C19 N3 C22 C23 -64.1(2)
N3 C22 C23 O1 -177.46(15)
O3 C24 C25 C26 -176.8(2)
O2 C24 C25 C26 4.6(3)
C24 C25 C26 C27 -178.66(18)
C25 C26 C27 O4 -170.4(2)
C25 C26 C27 O5 9.6(3)

loop_
_cod_related_entry_id
_cod_related_entry_database
_cod_related_entry_code
1 ChemSpider 30656909
